data_7101496
loop_
_publ_author_name
'Yoshinao Tamaru'
'Masanari Kimura'
'Masahiko Mori'
'Yushi Takahashi'

_publ_section_title
;
Nickel Catalyzed Grob Fragmentation: ?-Dienyl
Aldehydes Synthesis
;
_journal_issue 41
_journal_name_full 'Chemical Communications'
_journal_paper_doi 10.1039/b610164j
_journal_year 2006
_chemical_absolute_configuration unk
_chemical_formula_moiety 'C14 H20 O3 '
_chemical_formula_sum 'C14 H20 O3'
_chemical_formula_weight 236.31
_space_group_IT_number 19
_space_group_name_Hall 'P 2ac 2ab'
_space_group_name_H-M_alt 'P 21 21 21'
_symmetry_cell_setting orthorhombic
_symmetry_Int_Tables_number 19
_symmetry_space_group_name_Hall 'P 2ac 2ab'
_symmetry_space_group_name_H-M 'P 21 21 21'
_cell_angle_alpha 90.0000
_cell_angle_beta 90.0000
_cell_angle_gamma 90.0000
_cell_formula_units_Z 4
_cell_length_a 7.5620(4)
_cell_length_b 10.2674(8)
_cell_length_c 16.5730(11)
_cell_measurement_reflns_used 2227
_cell_measurement_temperature 296.1
_cell_measurement_theta_max 27.5
_cell_measurement_theta_min 3.2
_cell_volume 1286.76(15)
_computing_cell_refinement CrystalClear
_computing_data_collection CrystalClear
_computing_data_reduction CrystalStructure
_computing_publication_material 'CrystalStructure 3.7.0'
_computing_structure_refinement CRYSTALS
_computing_structure_solution SIR97
_diffrn_detector_area_resol_mean 7.31
_diffrn_measured_fraction_theta_full 0.904
_diffrn_measured_fraction_theta_max 0.904
_diffrn_measurement_device_type 'Rigaku Mercury'
_diffrn_measurement_method \w
_diffrn_radiation_type 'Mo K\a'
_diffrn_radiation_wavelength 0.71070
_diffrn_reflns_av_R_equivalents 0.025
_diffrn_reflns_limit_h_max 6
_diffrn_reflns_limit_h_min -9
_diffrn_reflns_limit_k_max 10
_diffrn_reflns_limit_k_min -13
_diffrn_reflns_limit_l_max 21
_diffrn_reflns_limit_l_min -14
_diffrn_reflns_number 8338
_diffrn_reflns_theta_full 27.48
_diffrn_reflns_theta_max 27.48
_exptl_absorpt_coefficient_mu 0.084
_exptl_absorpt_correction_T_max 0.983
_exptl_absorpt_correction_T_min 0.797
_exptl_absorpt_correction_type multi-scan
_exptl_absorpt_process_details 'Jacobson, R. (1998) Private communication'
_exptl_crystal_colour colorless
_exptl_crystal_density_diffrn 1.220
_exptl_crystal_density_method 'not measured'
_exptl_crystal_description block
_exptl_crystal_F_000 512.00
_exptl_crystal_size_max 0.35
_exptl_crystal_size_mid 0.30
_exptl_crystal_size_min 0.20
_refine_diff_density_max 0.21
_refine_diff_density_min -0.26
_refine_ls_extinction_method none
_refine_ls_goodness_of_fit_ref 1.009
_refine_ls_hydrogen_treatment constr
_refine_ls_number_parameters 174
_refine_ls_number_reflns 1552
_refine_ls_R_factor_gt 0.0601
_refine_ls_shift/su_max 0.0000
_refine_ls_structure_factor_coef Fsqd
_refine_ls_weighting_details 'w = 1/[0.0020Fo^2^ + 1.0000\s(Fo^2^)]/(4Fo^2^)'
_refine_ls_weighting_scheme calc
_refine_ls_wR_factor_ref 0.1596
_reflns_number_gt 985
_reflns_number_total 1551
_reflns_threshold_expression F^2^>2.0\s(F^2^)
_cod_data_source_file b610164j.txt
_cod_original_formula_sum 'C14 H20 O3 '
_cod_database_code 7101496

loop_
_symmetry_equiv_pos_site_id
_symmetry_equiv_pos_as_xyz
1 +X,+Y,+Z
2 1/2+X,1/2-Y,-Z
3 -X,1/2+Y,1/2-Z
4 1/2-X,-Y,1/2+Z

loop_
_atom_site_label
_atom_site_type_symbol
_atom_site_fract_x
_atom_site_fract_y
_atom_site_fract_z
_atom_site_U_iso_or_equiv
_atom_site_adp_type
_atom_site_occupancy
_atom_site_symmetry_multiplicity
_atom_site_calc_flag
_atom_site_refinement_flags
O(1) O 0.3849(3) -0.0004(2) 0.72972(13) 0.0748(8) Uani 1.00 1 d .
O(2) O 0.6229(3) 0.0537(2) 0.80772(13) 0.0798(9) Uani 1.00 1 d .
O(3) O 0.3555(4) 0.0388(3) 0.85902(17) 0.1182(13) Uani 1.00 1 d .
C(1) C 0.5002(4) -0.0627(3) 0.6705(2) 0.0588(9) Uani 1.00 1 d .
C(2) C 0.4278(4) -0.0445(3) 0.58481(19) 0.0575(10) Uani 1.00 1 d .
C(3) C 0.5404(5) -0.1395(3) 0.5343(2) 0.0772(12) Uani 1.00 1 d .
C(4) C 0.7245(5) -0.0781(4) 0.5300(2) 0.0738(12) Uani 1.00 1 d .
C(5) C 0.7001(4) 0.0453(2) 0.58016(17) 0.0506(8) Uani 1.00 1 d .
C(6) C 0.6862(4) -0.0042(3) 0.66865(18) 0.0517(8) Uani 1.00 1 d .
C(7) C 0.7140(4) 0.0970(3) 0.73405(18) 0.0566(9) Uani 1.00 1 d .
C(8) C 0.4502(5) 0.0290(4) 0.8022(2) 0.0778(13) Uani 1.00 1 d .
C(9) C 0.2312(5) -0.0632(4) 0.5778(2) 0.0919(14) Uani 1.00 1 d .
C(10) C 0.5108(4) 0.0873(3) 0.55877(19) 0.0518(8) Uani 1.00 1 d .
C(11) C 0.4385(5) 0.2077(3) 0.6015(2) 0.0736(11) Uani 1.00 1 d .
C(12) C 0.4861(5) 0.1154(4) 0.4681(2) 0.0810(13) Uani 1.00 1 d .
C(13) C 0.9025(5) 0.1140(4) 0.7561(2) 0.0751(13) Uani 1.00 1 d .
C(14) C 0.9870(7) 0.2228(5) 0.7447(3) 0.1111(17) Uani 1.00 1 d .
H(1) H 0.5083 -0.1550 0.6824 0.070 Uiso 1.00 1 c R
H(2) H 0.5460 -0.2241 0.5603 0.093 Uiso 1.00 1 c R
H(3) H 0.4910 -0.1492 0.4807 0.093 Uiso 1.00 1 c R
H(4) H 0.8133 -0.1348 0.5535 0.088 Uiso 1.00 1 c R
H(5) H 0.7569 -0.0575 0.4748 0.089 Uiso 1.00 1 c R
H(6) H 0.7894 0.1117 0.5714 0.061 Uiso 1.00 1 c R
H(7) H 0.7713 -0.0738 0.6763 0.062 Uiso 1.00 1 c R
H(8) H 0.6654 0.1798 0.7166 0.068 Uiso 1.00 1 c R
H(9) H 0.2060 -0.1533 0.5643 0.111 Uiso 1.00 1 c R
H(10) H 0.1852 -0.0068 0.5359 0.111 Uiso 1.00 1 c R
H(11) H 0.1754 -0.0417 0.6288 0.111 Uiso 1.00 1 c R
H(12) H 0.3398 0.2426 0.5710 0.088 Uiso 1.00 1 c R
H(13) H 0.5308 0.2730 0.6054 0.089 Uiso 1.00 1 c R
H(14) H 0.3989 0.1841 0.6552 0.088 Uiso 1.00 1 c R
H(15) H 0.5871 0.0823 0.4384 0.097 Uiso 1.00 1 c R
H(16) H 0.4764 0.2086 0.4597 0.097 Uiso 1.00 1 c R
H(17) H 0.3793 0.0730 0.4491 0.097 Uiso 1.00 1 c R
H(18) H 0.9653 0.0411 0.7799 0.090 Uiso 1.00 1 c R
H(19) H 1.1105 0.2299 0.7600 0.133 Uiso 1.00 1 c R
H(20) H 0.9266 0.2967 0.7209 0.133 Uiso 1.00 1 c R

loop_
_atom_site_aniso_label
_atom_site_aniso_U_11
_atom_site_aniso_U_22
_atom_site_aniso_U_33
_atom_site_aniso_U_12
_atom_site_aniso_U_13
_atom_site_aniso_U_23
O(1) 0.0721(15) 0.102(2) 0.0501(15) -0.0215(15) 0.0100(11) -0.0066(14)
O(2) 0.0926(19) 0.103(2) 0.0436(13) -0.0139(17) 0.0000(12) -0.0013(14)
O(3) 0.117(2) 0.177(3) 0.0603(17) -0.035(2) 0.0353(17) -0.015(2)
C(1) 0.078(2) 0.0507(18) 0.0480(17) -0.0106(18) 0.0085(16) -0.0028(15)
C(2) 0.059(2) 0.065(2) 0.0483(18) -0.0140(18) -0.0009(15) -0.0044(17)
C(3) 0.101(2) 0.065(2) 0.066(2) -0.006(2) 0.002(2) -0.0139(18)
C(4) 0.076(2) 0.084(2) 0.062(2) 0.008(2) 0.0081(19) -0.015(2)
C(5) 0.0502(17) 0.0536(18) 0.0480(17) -0.0024(16) 0.0022(14) -0.0038(15)
C(6) 0.0555(17) 0.0465(16) 0.0530(19) 0.0074(16) -0.0035(15) -0.0039(15)
C(7) 0.065(2) 0.060(2) 0.0446(17) 0.0008(17) -0.0024(15) -0.0043(16)
C(8) 0.093(3) 0.091(3) 0.049(2) -0.020(2) 0.010(2) 0.001(2)
C(9) 0.070(2) 0.125(3) 0.081(2) -0.038(2) -0.005(2) -0.008(2)
C(10) 0.0511(17) 0.0553(17) 0.0490(17) -0.0030(16) -0.0058(14) 0.0031(15)
C(11) 0.069(2) 0.068(2) 0.083(2) 0.014(2) -0.017(2) 0.0003(19)
C(12) 0.088(2) 0.095(3) 0.060(2) -0.012(2) -0.014(2) 0.014(2)
C(13) 0.076(2) 0.082(3) 0.067(2) 0.009(2) -0.0190(19) -0.020(2)
C(14) 0.082(2) 0.112(3) 0.138(3) -0.021(3) -0.002(2) -0.042(3)

loop_
_atom_type_symbol
_atom_type_description
_atom_type_scat_dispersion_real
_atom_type_scat_dispersion_imag
_atom_type_scat_source
C C 0.003 0.002
;
International Tables for Crystallography
(1992, Vol. C, Tables 4.2.6.8 and 6.1.1.4)
;
H H 0.000 0.000
;
International Tables for Crystallography
(1992, Vol. C, Table 6.1.1.4)
;
O O 0.011 0.006
;
International Tables for Crystallography
(1992, Vol. C, Tables 4.2.6.8 and 6.1.1.4)
;

loop_
_geom_angle_atom_site_label_1
_geom_angle_atom_site_label_2
_geom_angle_atom_site_label_3
_geom_angle
C(1) O(1) C(8) 118.9(2)
C(7) O(2) C(8) 117.3(2)
O(1) C(1) C(2) 110.9(2)
O(1) C(1) C(6) 113.0(2)
C(2) C(1) C(6) 105.2(2)
C(1) C(2) C(3) 103.2(2)
C(1) C(2) C(9) 114.1(2)
C(1) C(2) C(10) 102.6(2)
C(3) C(2) C(9) 115.1(3)
C(3) C(2) C(10) 100.2(2)
C(9) C(2) C(10) 119.3(3)
C(2) C(3) C(4) 105.5(3)
C(3) C(4) C(5) 101.9(2)
C(4) C(5) C(6) 104.5(2)
C(4) C(5) C(10) 102.7(2)
C(6) C(5) C(10) 104.2(2)
C(1) C(6) C(5) 102.1(2)
C(1) C(6) C(7) 112.5(2)
C(5) C(6) C(7) 116.1(2)
O(2) C(7) C(6) 108.7(2)
O(2) C(7) C(13) 106.3(2)
C(6) C(7) C(13) 113.0(2)
O(1) C(8) O(2) 117.9(3)
O(1) C(8) O(3) 120.7(3)
O(2) C(8) O(3) 121.3(3)
C(2) C(10) C(5) 93.9(2)
C(2) C(10) C(11) 115.6(2)
C(2) C(10) C(12) 112.7(2)
C(5) C(10) C(11) 117.0(2)
C(5) C(10) C(12) 113.0(2)
C(11) C(10) C(12) 104.9(2)
C(7) C(13) C(14) 122.5(4)
O(1) C(1) H(1) 109.2
C(2) C(1) H(1) 109.2
C(6) C(1) H(1) 109.2
C(2) C(3) H(2) 110.5
C(2) C(3) H(3) 110.5
C(4) C(3) H(2) 110.5
C(4) C(3) H(3) 110.5
H(2) C(3) H(3) 109.5
C(3) C(4) H(4) 111.3
C(3) C(4) H(5) 111.3
C(5) C(4) H(4) 111.3
C(5) C(4) H(5) 111.3
H(4) C(4) H(5) 109.5
C(4) C(5) H(6) 114.7
C(6) C(5) H(6) 114.7
C(10) C(5) H(6) 114.7
C(1) C(6) H(7) 108.6
C(5) C(6) H(7) 108.6
C(7) C(6) H(7) 108.6
O(2) C(7) H(8) 109.6
C(6) C(7) H(8) 109.6
C(13) C(7) H(8) 109.6
C(2) C(9) H(9) 109.5
C(2) C(9) H(10) 109.5
C(2) C(9) H(11) 109.5
H(9) C(9) H(10) 109.5
H(9) C(9) H(11) 109.5
H(10) C(9) H(11) 109.5
C(10) C(11) H(12) 109.5
C(10) C(11) H(13) 109.5
C(10) C(11) H(14) 109.5
H(12) C(11) H(13) 109.5
H(12) C(11) H(14) 109.5
H(13) C(11) H(14) 109.5
C(10) C(12) H(15) 109.5
C(10) C(12) H(16) 109.5
C(10) C(12) H(17) 109.5
H(15) C(12) H(16) 109.5
H(15) C(12) H(17) 109.5
H(16) C(12) H(17) 109.5
C(7) C(13) H(18) 118.7
C(14) C(13) H(18) 118.7
C(13) C(14) H(19) 120.0
C(13) C(14) H(20) 120.0
H(19) C(14) H(20) 120.0

loop_
_geom_bond_atom_site_label_1
_geom_bond_atom_site_label_2
_geom_bond_distance
O(1) C(1) 1.460(4)
O(1) C(8) 1.333(4)
O(2) C(7) 1.471(4)
O(2) C(8) 1.334(5)
O(3) C(8) 1.187(5)
C(1) C(2) 1.534(4)
C(1) C(6) 1.530(4)
C(2) C(3) 1.541(5)
C(2) C(9) 1.504(5)
C(2) C(10) 1.553(4)
C(3) C(4) 1.530(5)
C(4) C(5) 1.526(5)
C(5) C(6) 1.556(4)
C(5) C(10) 1.537(4)
C(6) C(7) 1.516(4)
C(7) C(13) 1.482(5)
C(10) C(11) 1.526(4)
C(10) C(12) 1.542(4)
C(13) C(14) 1.301(7)
C(1) H(1) 0.970
C(3) H(2) 0.970
C(3) H(3) 0.970
C(4) H(4) 0.970
C(4) H(5) 0.970
C(5) H(6) 0.970
C(6) H(7) 0.970
C(7) H(8) 0.970
C(9) H(9) 0.970
C(9) H(10) 0.970
C(9) H(11) 0.970
C(11) H(12) 0.970
C(11) H(13) 0.970
C(11) H(14) 0.970
C(12) H(15) 0.970
C(12) H(16) 0.970
C(12) H(17) 0.970
C(13) H(18) 0.970
C(14) H(19) 0.970
C(14) H(20) 0.970

loop_
_geom_contact_atom_site_label_1
_geom_contact_atom_site_label_2
_geom_contact_distance
_geom_contact_site_symmetry_2
O(3) C(12) 3.528(5) 55504
C(12) O(3) 3.528(5) 55404
O(1) H(8) 3.423 64603
O(1) H(18) 3.307 45501
O(1) H(19) 3.185 45501
O(1) H(20) 3.249 64603
O(2) H(1) 3.156 65603
O(2) H(2) 3.409 65603
O(2) H(5) 2.915 65504
O(2) H(13) 3.425 64603
O(2) H(15) 3.383 65504
O(3) H(1) 3.379 65603
O(3) H(2) 2.876 65603
O(3) H(3) 3.495 55504
O(3) H(5) 3.509 65504
O(3) H(10) 2.965 55504
O(3) H(13) 2.921 64603
O(3) H(17) 2.588 55504
O(3) H(18) 3.229 45501
O(3) H(19) 3.159 45501
O(3) H(20) 3.533 64603
C(1) H(8) 3.473 64603
C(3) H(4) 3.231 44602
C(3) H(9) 2.961 54602
C(4) H(2) 3.505 54602
C(4) H(3) 3.455 54602
C(4) H(9) 3.174 54602
C(4) H(10) 3.561 65501
C(5) H(12) 3.483 55602
C(5) H(16) 3.344 55602
C(6) H(19) 3.349 74603
C(7) H(1) 3.351 65603
C(8) H(1) 3.270 65603
C(8) H(2) 3.409 65603
C(8) H(13) 3.046 64603
C(8) H(19) 3.368 45501
C(9) H(2) 3.460 44602
C(9) H(3) 3.600 44602
C(9) H(4) 3.269 45501
C(11) H(6) 3.594 45602
C(11) H(15) 3.485 45602
C(12) H(6) 3.239 45602
C(12) H(12) 3.114 55602
C(12) H(18) 3.527 65404
C(12) H(20) 3.291 45602
C(13) H(11) 3.356 65501
C(13) H(20) 3.525 74603
C(14) H(7) 3.069 75603
C(14) H(11) 3.428 65603
C(14) H(14) 3.473 65501
C(14) H(16) 3.461 55602
C(14) H(18) 3.314 75603
H(1) O(2) 3.156 64603
H(1) O(3) 3.379 64603
H(1) C(7) 3.351 64603
H(1) C(8) 3.270 64603
H(1) H(8) 2.721 64603
H(1) H(14) 3.235 64603
H(1) H(19) 3.259 74603
H(2) O(2) 3.409 64603
H(2) O(3) 2.876 64603
H(2) C(4) 3.505 44602
H(2) C(8) 3.409 64603
H(2) C(9) 3.460 54602
H(2) H(4) 2.959 44602
H(2) H(5) 3.185 44602
H(2) H(9) 2.705 54602
H(2) H(10) 3.360 54602
H(3) O(3) 3.495 55404
H(3) C(4) 3.455 44602
H(3) C(9) 3.600 54602
H(3) H(4) 2.655 44602
H(3) H(5) 3.570 44602
H(3) H(9) 2.705 54602
H(3) H(18) 3.522 65404
H(4) C(3) 3.231 54602
H(4) C(9) 3.269 65501
H(4) H(2) 2.959 54602
H(4) H(3) 2.655 54602
H(4) H(9) 2.981 65501
H(4) H(9) 3.034 54602
H(4) H(10) 3.118 65501
H(4) H(11) 3.158 65501
H(4) H(19) 3.438 74603
H(5) O(2) 2.915 65404
H(5) O(3) 3.509 65404
H(5) H(2) 3.185 54602
H(5) H(3) 3.570 54602
H(5) H(9) 3.064 54602
H(5) H(10) 3.433 65501
H(5) H(12) 3.380 55602
H(6) C(11) 3.594 55602
H(6) C(12) 3.239 55602
H(6) H(10) 3.284 65501
H(6) H(11) 3.451 65501
H(6) H(12) 2.820 55602
H(6) H(16) 2.381 55602
H(6) H(17) 3.326 55602
H(7) C(14) 3.069 74603
H(7) H(11) 3.173 65501
H(7) H(19) 2.445 74603
H(7) H(20) 3.144 74603
H(8) O(1) 3.423 65603
H(8) C(1) 3.473 65603
H(8) H(1) 2.721 65603
H(9) C(3) 2.961 44602
H(9) C(4) 3.174 44602
H(9) H(2) 2.705 44602
H(9) H(3) 2.705 44602
H(9) H(4) 2.981 45501
H(9) H(4) 3.034 44602
H(9) H(5) 3.064 44602
H(10) O(3) 2.965 55404
H(10) C(4) 3.561 45501
H(10) H(2) 3.360 44602
H(10) H(4) 3.118 45501
H(10) H(5) 3.433 45501
H(10) H(6) 3.284 45501
H(10) H(13) 3.550 45602
H(10) H(16) 3.445 45602
H(11) C(13) 3.356 45501
H(11) C(14) 3.428 64603
H(11) H(4) 3.158 45501
H(11) H(6) 3.451 45501
H(11) H(7) 3.173 45501
H(11) H(18) 3.085 45501
H(11) H(19) 3.570 45501
H(11) H(20) 3.090 64603
H(12) C(5) 3.483 45602
H(12) C(12) 3.114 45602
H(12) H(5) 3.380 45602
H(12) H(6) 2.820 45602
H(12) H(15) 2.628 45602
H(12) H(16) 2.839 45602
H(12) H(19) 3.582 45501
H(13) O(2) 3.425 65603
H(13) O(3) 2.921 65603
H(13) C(8) 3.046 65603
H(13) H(10) 3.550 55602
H(13) H(16) 3.543 55602
H(13) H(17) 3.203 55602
H(14) C(14) 3.473 45501
H(14) H(1) 3.235 65603
H(14) H(19) 2.827 45501
H(15) O(2) 3.383 65404
H(15) C(11) 3.485 55602
H(15) H(12) 2.628 55602
H(15) H(18) 2.943 65404
H(15) H(20) 3.160 45602
H(16) C(5) 3.344 45602
H(16) C(14) 3.461 45602
H(16) H(6) 2.381 45602
H(16) H(10) 3.445 55602
H(16) H(12) 2.839 55602
H(16) H(13) 3.543 45602
H(16) H(20) 3.018 45602
H(17) O(3) 2.588 55404
H(17) H(6) 3.326 45602
H(17) H(13) 3.203 45602
H(17) H(18) 3.257 65404
H(17) H(20) 3.139 45602
H(18) O(1) 3.307 65501
H(18) O(3) 3.229 65501
H(18) C(12) 3.527 65504
H(18) C(14) 3.314 74603
H(18) H(3) 3.522 65504
H(18) H(11) 3.085 65501
H(18) H(15) 2.943 65504
H(18) H(17) 3.257 65504
H(18) H(19) 3.313 74603
H(18) H(20) 2.639 74603
H(19) O(1) 3.185 65501
H(19) O(3) 3.159 65501
H(19) C(6) 3.349 75603
H(19) C(8) 3.368 65501
H(19) H(1) 3.259 75603
H(19) H(4) 3.438 75603
H(19) H(7) 2.445 75603
H(19) H(11) 3.570 65501
H(19) H(12) 3.582 65501
H(19) H(14) 2.827 65501
H(19) H(18) 3.313 75603
H(20) O(1) 3.249 65603
H(20) O(3) 3.533 65603
H(20) C(12) 3.291 55602
H(20) C(13) 3.525 75603
H(20) H(7) 3.144 75603
H(20) H(11) 3.090 65603
H(20) H(15) 3.160 55602
H(20) H(16) 3.018 55602
H(20) H(17) 3.139 55602
H(20) H(18) 2.639 75603

loop_
_geom_torsion_atom_site_label_1
_geom_torsion_atom_site_label_2
_geom_torsion_atom_site_label_3
_geom_torsion_atom_site_label_4
_geom_torsion
C(1) O(1) C(8) O(2) 28.3(5)
C(1) O(1) C(8) O(3) -155.2(3)
C(8) O(1) C(1) C(2) -159.7(3)
C(8) O(1) C(1) C(6) -41.9(4)
C(7) O(2) C(8) O(1) 23.4(5)
C(7) O(2) C(8) O(3) -153.1(4)
C(8) O(2) C(7) C(6) -56.6(4)
C(8) O(2) C(7) C(13) -178.6(3)
O(1) C(1) C(2) C(3) -168.1(2)
O(1) C(1) C(2) C(9) -42.5(4)
O(1) C(1) C(2) C(10) 88.0(3)
O(1) C(1) C(6) C(5) -119.9(2)
O(1) C(1) C(6) C(7) 5.3(3)
C(2) C(1) C(6) C(5) 1.2(3)
C(2) C(1) C(6) C(7) 126.3(2)
C(6) C(1) C(2) C(3) 69.4(3)
C(6) C(1) C(2) C(9) -165.0(3)
C(6) C(1) C(2) C(10) -34.4(3)
C(1) C(2) C(3) C(4) -71.8(3)
C(1) C(2) C(10) C(5) 52.3(2)
C(1) C(2) C(10) C(11) -70.2(3)
C(1) C(2) C(10) C(12) 169.2(2)
C(9) C(2) C(3) C(4) 163.2(3)
C(3) C(2) C(10) C(5) -53.9(2)
C(3) C(2) C(10) C(11) -176.4(2)
C(3) C(2) C(10) C(12) 63.0(3)
C(10) C(2) C(3) C(4) 33.9(3)
C(9) C(2) C(10) C(5) 179.6(2)
C(9) C(2) C(10) C(11) 57.1(4)
C(9) C(2) C(10) C(12) -63.5(4)
C(2) C(3) C(4) C(5) 1.1(3)
C(3) C(4) C(5) C(6) 72.0(3)
C(3) C(4) C(5) C(10) -36.5(3)
C(4) C(5) C(6) C(1) -74.3(2)
C(4) C(5) C(6) C(7) 163.0(2)
C(4) C(5) C(10) C(2) 56.4(2)
C(4) C(5) C(10) C(11) 177.9(2)
C(4) C(5) C(10) C(12) -60.2(3)
C(6) C(5) C(10) C(2) -52.3(2)
C(6) C(5) C(10) C(11) 69.1(3)
C(6) C(5) C(10) C(12) -169.0(2)
C(10) C(5) C(6) C(1) 33.1(2)
C(10) C(5) C(6) C(7) -89.6(3)
C(1) C(6) C(7) O(2) 38.1(3)
C(1) C(6) C(7) C(13) 155.9(2)
C(5) C(6) C(7) O(2) 155.2(2)
C(5) C(6) C(7) C(13) -87.0(3)
O(2) C(7) C(13) C(14) -124.6(4)
C(6) C(7) C(13) C(14) 116.2(4)

loop_
_cod_changelog_entry_id
_cod_changelog_entry_author
_cod_changelog_entry_date
_cod_changelog_entry_text
1 'Vaitkus, Antanas' 2024-11-16T00:18:53+02:00
;
 Replaced the '\/Y' character sequence with the backslash character ('\')
 in multiple data values.
;

loop_
_cod_related_entry_id
_cod_related_entry_database
_cod_related_entry_code
1 ChemSpider 10161322
